data_1519587
loop_
_publ_author_name
'Hursthouse, Michael B.'
'Coles, Simon J.'

_publ_section_title
;
 2,2-(3'-amino-1'-propanoxy)-4,6-oxy(tetraethyleneoxy)-4,6-
 dichlorocyclotriphosphazatriene
;
_journal_name_full 'Crystal Structure Report Archive'
_journal_page_first 147
_journal_year 2004
_chemical_formula_sum 'C11 H23 Cl2 N4 O6 P3'
_chemical_formula_weight 471.14
_space_group_IT_number 19
_symmetry_cell_setting orthorhombic
_symmetry_space_group_name_Hall 'P 2ac 2ab'
_symmetry_space_group_name_H-M 'P 21 21 21'
_atom_sites_solution_hydrogens geom
_atom_sites_solution_primary direct
_atom_sites_solution_secondary difmap
_cell_angle_alpha 90.00
_cell_angle_beta 90.00
_cell_angle_gamma 90.00
_cell_formula_units_Z 16
_cell_length_a 13.648(3)
_cell_length_b 17.348(3)
_cell_length_c 33.734(8)
_cell_measurement_reflns_used 9740
_cell_measurement_temperature 120(2)
_cell_measurement_theta_max 27.48
_cell_measurement_theta_min 2.91
_cell_volume 7987(3)
_computing_cell_refinement 'DENZO, COLLECT'
_computing_data_reduction 'DENZO, COLLECT'
_computing_molecular_graphics 'PLATON (Spek, 1990)'
_computing_structure_refinement 'SHELXL-97 (Sheldrick, 1997)'
_computing_structure_solution 'SHELXS-97 (Sheldrick, 1997)'
_diffrn_ambient_temperature 120(2)
_diffrn_detector_area_resol_mean 9.091
_diffrn_measured_fraction_theta_full 0.996
_diffrn_measured_fraction_theta_max 0.996
_diffrn_measurement_device_type 'Bruker-Nonius KappaCCD Area Detector'
_diffrn_measurement_method '\f and \w scans'
_diffrn_radiation_monochromator '10cm confocal mirrors'
_diffrn_radiation_source 'Bruker-Nonius FR591 rotating anode'
_diffrn_radiation_type MoK\a
_diffrn_radiation_wavelength 0.71073
_diffrn_reflns_av_R_equivalents 0.0858
_diffrn_reflns_av_sigmaI/netI 0.1026
_diffrn_reflns_limit_h_max 17
_diffrn_reflns_limit_h_min -17
_diffrn_reflns_limit_k_max 22
_diffrn_reflns_limit_k_min -19
_diffrn_reflns_limit_l_max 43
_diffrn_reflns_limit_l_min -43
_diffrn_reflns_number 71023
_diffrn_reflns_theta_full 27.50
_diffrn_reflns_theta_max 27.50
_diffrn_reflns_theta_min 2.97
_exptl_absorpt_coefficient_mu 0.601
_exptl_absorpt_correction_T_max 0.9940
_exptl_absorpt_correction_T_min 0.7864
_exptl_absorpt_correction_type multi-scan
_exptl_absorpt_process_details 'SADABS V2.10 (Sheldrick, G.M., 2003)'
_exptl_crystal_colour colourless
_exptl_crystal_density_diffrn 1.567
_exptl_crystal_density_method 'not measured'
_exptl_crystal_description blade
_exptl_crystal_F_000 3904
_exptl_crystal_size_max 0.42
_exptl_crystal_size_mid 0.12
_exptl_crystal_size_min 0.01
_refine_diff_density_max 0.476
_refine_diff_density_min -0.648
_refine_diff_density_rms 0.117
_refine_ls_abs_structure_details 'Flack H D (1983), Acta Cryst. A39, 876-881'
_refine_ls_abs_structure_Flack 0.39(6)
_refine_ls_extinction_coef 0.00005(6)
_refine_ls_extinction_expression Fc^*^=kFc[1+0.001xFc^2^\l^3^/sin(2\q)]^-1/4^
_refine_ls_extinction_method SHELXL
_refine_ls_goodness_of_fit_ref 1.015
_refine_ls_hydrogen_treatment constr
_refine_ls_matrix_type full
_refine_ls_number_parameters 955
_refine_ls_number_reflns 18198
_refine_ls_number_restraints 0
_refine_ls_restrained_S_all 1.015
_refine_ls_R_factor_all 0.1038
_refine_ls_R_factor_gt 0.0613
_refine_ls_shift/su_max 0.005
_refine_ls_shift/su_mean 0.002
_refine_ls_structure_factor_coef Fsqd
_refine_ls_weighting_details 'calc w=1/[\s^2^(Fo^2^)+(0.0553P)^2^+2.5546P] where P=(Fo^2^+2Fc^2^)/3'
_refine_ls_weighting_scheme calc
_refine_ls_wR_factor_gt 0.1190
_refine_ls_wR_factor_ref 0.1362
_reflns_number_gt 12541
_reflns_number_total 18198
_reflns_threshold_expression >2sigma(I)
_cod_data_source_file eCrystal-147.cif
_cod_data_source_block 04src0794
_cod_depositor_comments
;
Citation :
Hursthouse, Michael B. and Coles, Simon J. (2004) 
University of Southampton, Crystal Structure Report Archive. 
(doi:10.5258/ecrystals/147)

More at:
http://ecrystals.chem.soton.ac.uk/147/

The following automatic conversions were performed:

'_symmetry_cell_setting' value 'Orthorhombic' changed to
'orthorhombic' according to the built-in table from CIF Core
dictionary named 'cif_core.dic' version 2.4.1 from 2010-06-29.

Automatic conversion script
Id: cif_fix_values 3271 2015-04-21 07:52:19Z andrius 
;
_cod_original_sg_symbol_H-M P2(1)2(1)2(1)
_cod_database_code 1519587

loop_
_symmetry_equiv_pos_as_xyz
'x, y, z'
'-x+1/2, -y, z+1/2'
'-x, y+1/2, -z+1/2'
'x+1/2, -y+1/2, -z'

loop_
_atom_site_label
_atom_site_type_symbol
_atom_site_fract_x
_atom_site_fract_y
_atom_site_fract_z
_atom_site_U_iso_or_equiv
_atom_site_adp_type
_atom_site_occupancy
_atom_site_symmetry_multiplicity
_atom_site_calc_flag
_atom_site_refinement_flags
_atom_site_disorder_assembly
_atom_site_disorder_group
C1 C 0.8897(4) 0.3028(3) 0.20549(19) 0.0403(15) Uani 1 1 d . . .
H1A H 0.9140 0.2492 0.2076 0.048 Uiso 1 1 calc R . .
H1B H 0.8444 0.3054 0.1826 0.048 Uiso 1 1 calc R . .
C2 C 0.8349(4) 0.3231(3) 0.24256(19) 0.0412(15) Uani 1 1 d . . .
H2A H 0.7810 0.2858 0.2468 0.049 Uiso 1 1 calc R . .
H2B H 0.8795 0.3202 0.2656 0.049 Uiso 1 1 calc R . .
C3 C 0.7938(4) 0.4027(3) 0.23914(16) 0.0308(12) Uani 1 1 d . . .
H3A H 0.7469 0.4044 0.2168 0.037 Uiso 1 1 calc R . .
H3B H 0.7575 0.4154 0.2637 0.037 Uiso 1 1 calc R . .
C4 C 1.2507(4) 0.6103(3) 0.15201(15) 0.0297(13) Uani 1 1 d . . .
H4A H 1.2759 0.6485 0.1713 0.036 Uiso 1 1 calc R . .
H4B H 1.2071 0.6375 0.1331 0.036 Uiso 1 1 calc R . .
C5 C 1.3336(4) 0.5748(3) 0.13027(16) 0.0321(13) Uani 1 1 d . . .
H5A H 1.3770 0.6155 0.1196 0.038 Uiso 1 1 calc R . .
H5B H 1.3724 0.5422 0.1485 0.038 Uiso 1 1 calc R . .
C6 C 1.3725(4) 0.5034(3) 0.07331(16) 0.0384(15) Uani 1 1 d . . .
H6A H 1.4247 0.4781 0.0890 0.046 Uiso 1 1 calc R . .
H6B H 1.4018 0.5478 0.0591 0.046 Uiso 1 1 calc R . .
C7 C 1.3300(4) 0.4475(3) 0.04417(17) 0.0420(15) Uani 1 1 d . . .
H7A H 1.3835 0.4218 0.0294 0.050 Uiso 1 1 calc R . .
H7B H 1.2923 0.4075 0.0585 0.050 Uiso 1 1 calc R . .
C8 C 1.2135(5) 0.4354(3) -0.00700(18) 0.0422(16) Uani 1 1 d . . .
H8A H 1.1834 0.3944 0.0094 0.051 Uiso 1 1 calc R . .
H8B H 1.2575 0.4106 -0.0265 0.051 Uiso 1 1 calc R . .
C9 C 1.1354(4) 0.4797(3) -0.02806(16) 0.0388(15) Uani 1 1 d . . .
H9A H 1.1670 0.5143 -0.0476 0.047 Uiso 1 1 calc R . .
H9B H 1.0939 0.4430 -0.0429 0.047 Uiso 1 1 calc R . .
C10 C 1.0400(4) 0.4852(3) 0.03075(15) 0.0320(13) Uani 1 1 d . . .
H10A H 1.0948 0.4759 0.0494 0.038 Uiso 1 1 calc R . .
H10B H 1.0123 0.4347 0.0229 0.038 Uiso 1 1 calc R . .
C11 C 0.9634(4) 0.5333(3) 0.05005(15) 0.0384(14) Uani 1 1 d . . .
H11A H 0.9914 0.5833 0.0585 0.046 Uiso 1 1 calc R . .
H11B H 0.9091 0.5433 0.0313 0.046 Uiso 1 1 calc R . .
C12 C -0.0988(7) 0.4420(4) 0.6941(5) 0.180(9) Uani 1 1 d . . .
H12A H -0.0697 0.4943 0.6945 0.217 Uiso 1 1 calc R . .
H12B H -0.1467 0.4399 0.6721 0.217 Uiso 1 1 calc R . .
C13 C -0.1485(7) 0.4276(6) 0.7313(5) 0.187(9) Uani 1 1 d . . .
H13A H -0.1002 0.4299 0.7532 0.224 Uiso 1 1 calc R . .
H13B H -0.1976 0.4686 0.7358 0.224 Uiso 1 1 calc R . .
C14 C -0.1967(5) 0.3541(5) 0.7323(2) 0.086(3) Uani 1 1 d . . .
H14A H -0.2476 0.3524 0.7114 0.103 Uiso 1 1 calc R . .
H14B H -0.2293 0.3473 0.7583 0.103 Uiso 1 1 calc R . .
C15 C 0.2543(4) 0.1388(2) 0.64472(14) 0.0221(11) Uani 1 1 d . . .
H15A H 0.2114 0.1117 0.6256 0.027 Uiso 1 1 calc R . .
H15B H 0.2848 0.0999 0.6623 0.027 Uiso 1 1 calc R . .
C16 C 0.3310(4) 0.1819(3) 0.62325(15) 0.0242(11) Uani 1 1 d . . .
H16A H 0.3689 0.2138 0.6422 0.029 Uiso 1 1 calc R . .
H16B H 0.3766 0.1453 0.6103 0.029 Uiso 1 1 calc R . .
C17 C 0.3591(4) 0.2680(3) 0.56968(15) 0.0274(12) Uani 1 1 d . . .
H17A H 0.3976 0.2291 0.5549 0.033 Uiso 1 1 calc R . .
H17B H 0.4047 0.2979 0.5865 0.033 Uiso 1 1 calc R . .
C18 C 0.3083(4) 0.3202(3) 0.54153(15) 0.0293(13) Uani 1 1 d . . .
H18A H 0.2601 0.3523 0.5559 0.035 Uiso 1 1 calc R . .
H18B H 0.3565 0.3548 0.5287 0.035 Uiso 1 1 calc R . .
C19 C 0.2013(4) 0.3216(3) 0.48682(15) 0.0301(13) Uani 1 1 d . . .
H19A H 0.2434 0.3488 0.4675 0.036 Uiso 1 1 calc R . .
H19B H 0.1651 0.3606 0.5025 0.036 Uiso 1 1 calc R . .
C20 C 0.1302(4) 0.2694(3) 0.46542(15) 0.0299(13) Uani 1 1 d . . .
H20A H 0.0862 0.3016 0.4490 0.036 Uiso 1 1 calc R . .
H20B H 0.1677 0.2357 0.4472 0.036 Uiso 1 1 calc R . .
C21 C 0.0329(5) 0.2606(3) 0.52389(16) 0.0375(14) Uani 1 1 d . . .
H21A H -0.0010 0.3082 0.5153 0.045 Uiso 1 1 calc R . .
H21B H 0.0867 0.2752 0.5421 0.045 Uiso 1 1 calc R . .
C22 C -0.0362(4) 0.2097(3) 0.54441(16) 0.0360(13) Uani 1 1 d . . .
H22A H -0.0907 0.1954 0.5265 0.043 Uiso 1 1 calc R . .
H22B H -0.0027 0.1619 0.5530 0.043 Uiso 1 1 calc R . .
C23 C 0.8032(4) 0.8583(3) 0.72091(18) 0.0423(15) Uani 1 1 d . . .
H23A H 0.7781 0.8606 0.7484 0.051 Uiso 1 1 calc R . .
H23B H 0.7478 0.8453 0.7032 0.051 Uiso 1 1 calc R . .
C24 C 0.8437(4) 0.9361(3) 0.7095(2) 0.0501(17) Uani 1 1 d . . .
H24A H 0.8929 0.9523 0.7294 0.060 Uiso 1 1 calc R . .
H24B H 0.7900 0.9744 0.7096 0.060 Uiso 1 1 calc R . .
C25 C 0.8909(4) 0.9349(3) 0.6690(2) 0.0444(16) Uani 1 1 d . . .
H25A H 0.8419 0.9193 0.6489 0.053 Uiso 1 1 calc R . .
H25B H 0.9145 0.9872 0.6622 0.053 Uiso 1 1 calc R . .
C26 C 0.9584(4) 0.7647(3) 0.55484(15) 0.0285(12) Uani 1 1 d . . .
H26A H 0.9653 0.8063 0.5747 0.034 Uiso 1 1 calc R . .
H26B H 0.9075 0.7804 0.5356 0.034 Uiso 1 1 calc R . .
C27 C 1.0552(4) 0.7529(3) 0.53350(15) 0.0302(12) Uani 1 1 d . . .
H27A H 1.1100 0.7509 0.5527 0.036 Uiso 1 1 calc R . .
H27B H 1.0543 0.7044 0.5181 0.036 Uiso 1 1 calc R . .
C28 C 1.1420(4) 0.8094(3) 0.47971(17) 0.0429(15) Uani 1 1 d . . .
H28A H 1.1258 0.8409 0.4561 0.051 Uiso 1 1 calc R . .
H28B H 1.1454 0.7549 0.4711 0.051 Uiso 1 1 calc R . .
C29 C 1.2395(4) 0.8331(3) 0.49471(18) 0.0405(15) Uani 1 1 d . . .
H29A H 1.2843 0.8431 0.4722 0.049 Uiso 1 1 calc R . .
H29B H 1.2335 0.8811 0.5104 0.049 Uiso 1 1 calc R . .
C30 C 1.3568(4) 0.7996(3) 0.54303(16) 0.0321(13) Uani 1 1 d . . .
H30A H 1.3343 0.8436 0.5594 0.039 Uiso 1 1 calc R . .
H30B H 1.4110 0.8178 0.5259 0.039 Uiso 1 1 calc R . .
C31 C 1.3925(4) 0.7362(3) 0.56936(17) 0.0336(13) Uani 1 1 d . . .
H31A H 1.4139 0.6918 0.5531 0.040 Uiso 1 1 calc R . .
H31B H 1.4491 0.7543 0.5851 0.040 Uiso 1 1 calc R . .
C32 C 1.3506(4) 0.6691(3) 0.62784(16) 0.0333(13) Uani 1 1 d . . .
H32A H 1.3880 0.7027 0.6461 0.040 Uiso 1 1 calc R . .
H32B H 1.3949 0.6279 0.6183 0.040 Uiso 1 1 calc R . .
C33 C 1.2655(4) 0.6343(3) 0.64911(16) 0.0302(13) Uani 1 1 d . . .
H33A H 1.2270 0.6020 0.6306 0.036 Uiso 1 1 calc R . .
H33B H 1.2893 0.6010 0.6709 0.036 Uiso 1 1 calc R . .
C34 C 0.0969(4) 0.3148(3) 0.3381(2) 0.0467(17) Uani 1 1 d . . .
H34A H 0.0647 0.2657 0.3454 0.056 Uiso 1 1 calc R . .
H34B H 0.1491 0.3251 0.3578 0.056 Uiso 1 1 calc R . .
C35 C 0.1410(5) 0.3075(3) 0.2982(2) 0.0507(18) Uani 1 1 d . . .
H35A H 0.0895 0.2933 0.2789 0.061 Uiso 1 1 calc R . .
H35B H 0.1904 0.2657 0.2986 0.061 Uiso 1 1 calc R . .
C36 C 0.1896(4) 0.3819(3) 0.28503(18) 0.0388(14) Uani 1 1 d . . .
H36A H 0.2474 0.3919 0.3020 0.047 Uiso 1 1 calc R . .
H36B H 0.2129 0.3760 0.2574 0.047 Uiso 1 1 calc R . .
C37 C -0.2643(4) 0.6130(3) 0.35937(15) 0.0271(12) Uani 1 1 d . . .
H37A H -0.2964 0.6455 0.3390 0.033 Uiso 1 1 calc R . .
H37B H -0.2253 0.6468 0.3770 0.033 Uiso 1 1 calc R . .
C38 C -0.3398(3) 0.5712(3) 0.38288(14) 0.0239(11) Uani 1 1 d . . .
H38A H -0.3851 0.6087 0.3953 0.029 Uiso 1 1 calc R . .
H38B H -0.3785 0.5373 0.3652 0.029 Uiso 1 1 calc R . .
C39 C -0.3646(4) 0.4892(3) 0.43687(15) 0.0315(13) Uani 1 1 d . . .
H39A H -0.4148 0.4637 0.4202 0.038 Uiso 1 1 calc R . .
H39B H -0.3979 0.5275 0.4539 0.038 Uiso 1 1 calc R . .
C40 C -0.3141(4) 0.4304(3) 0.46208(14) 0.0323(13) Uani 1 1 d . . .
H40A H -0.3633 0.3977 0.4756 0.039 Uiso 1 1 calc R . .
H40B H -0.2727 0.3968 0.4453 0.039 Uiso 1 1 calc R . .
C41 C -0.2100(4) 0.4165(3) 0.51794(16) 0.0333(13) Uani 1 1 d . . .
H41A H -0.1996 0.3658 0.5051 0.040 Uiso 1 1 calc R . .
H41B H -0.2534 0.4088 0.5411 0.040 Uiso 1 1 calc R . .
C42 C -0.1150(4) 0.4482(3) 0.53117(15) 0.0324(13) Uani 1 1 d . . .
H42A H -0.1237 0.5032 0.5383 0.039 Uiso 1 1 calc R . .
H42B H -0.0935 0.4204 0.5553 0.039 Uiso 1 1 calc R . .
C43 C -0.0365(4) 0.5043(3) 0.47477(15) 0.0314(13) Uani 1 1 d . . .
H43A H -0.0292 0.5537 0.4892 0.038 Uiso 1 1 calc R . .
H43B H -0.0969 0.5065 0.4586 0.038 Uiso 1 1 calc R . .
C44 C 0.0506(4) 0.4898(3) 0.44913(15) 0.0305(12) Uani 1 1 d . . .
H44A H 0.1051 0.4694 0.4654 0.037 Uiso 1 1 calc R . .
H44B H 0.0342 0.4510 0.4287 0.037 Uiso 1 1 calc R . .
N1 N 1.0489(3) 0.4886(2) 0.20448(11) 0.0231(9) Uani 1 1 d . . .
N2 N 1.0310(3) 0.5669(2) 0.13560(12) 0.0324(11) Uani 1 1 d . . .
N3 N 0.8954(3) 0.4601(3) 0.15568(13) 0.0374(11) Uani 1 1 d . . .
N4 N 0.8710(3) 0.4606(2) 0.23270(13) 0.0238(10) Uani 1 1 d . . .
N5 N -0.1079(4) 0.2771(3) 0.65024(14) 0.0522(15) Uani 1 1 d . . .
N6 N 0.0341(3) 0.1773(2) 0.62926(13) 0.0367(11) Uani 1 1 d . . .
N7 N 0.0453(3) 0.2507(2) 0.69970(12) 0.0335(11) Uani 1 1 d . . .
N8 N -0.1258(4) 0.2908(3) 0.72592(15) 0.0395(13) Uani 1 1 d . . .
N9 N 0.8958(3) 0.7568(2) 0.64288(13) 0.0309(10) Uani 1 1 d . . .
N10 N 1.0404(3) 0.6537(2) 0.63215(12) 0.0319(11) Uani 1 1 d . . .
N11 N 1.0511(3) 0.7567(2) 0.69253(11) 0.0263(10) Uani 1 1 d . . .
O13 O 0.9725(3) 0.88114(17) 0.66861(11) 0.0336(9) Uani 1 1 d . . .
N13 N -0.0465(3) 0.5007(2) 0.31171(12) 0.0278(10) Uani 1 1 d . . .
N14 N -0.0379(3) 0.5982(2) 0.37423(12) 0.0270(10) Uani 1 1 d . . .
N15 N 0.1110(3) 0.5025(2) 0.36044(12) 0.0294(10) Uani 1 1 d . . .
O19 O 0.0252(3) 0.37676(18) 0.33938(11) 0.0383(10) Uani 1 1 d . . .
O1 O 0.9733(3) 0.35511(17) 0.19848(11) 0.0350(9) Uani 1 1 d . . .
O2 O 1.1955(2) 0.55061(16) 0.17282(10) 0.0236(8) Uani 1 1 d . . .
O3 O 1.2966(3) 0.52940(18) 0.09883(10) 0.0271(8) Uani 1 1 d . . .
O4 O 1.2679(3) 0.48614(18) 0.01738(11) 0.0340(9) Uani 1 1 d . . .
O5 O 1.0738(3) 0.52508(17) -0.00279(10) 0.0313(8) Uani 1 1 d . . .
O6 O 0.9283(3) 0.49081(19) 0.08393(10) 0.0334(8) Uani 1 1 d . . .
O7 O -0.0197(3) 0.3832(2) 0.68729(17) 0.0773(18) Uani 1 1 d . . .
O8 O 0.1965(2) 0.19330(16) 0.66829(10) 0.0232(8) Uani 1 1 d . . .
O9 O 0.2871(3) 0.23020(17) 0.59405(10) 0.0244(8) Uani 1 1 d . . .
O10 O 0.2598(3) 0.27512(17) 0.51234(10) 0.0264(8) Uani 1 1 d . . .
O11 O 0.0715(2) 0.22184(17) 0.49052(9) 0.0271(8) Uani 1 1 d . . .
O12 O -0.0733(3) 0.2506(2) 0.57825(10) 0.0349(9) Uani 1 1 d . . .
N12 N 0.8786(3) 0.7975(3) 0.71808(14) 0.0300(11) Uani 1 1 d . . .
O14 O 0.9290(3) 0.69451(17) 0.57422(9) 0.0299(8) Uani 1 1 d . . .
O15 O 1.0652(3) 0.81720(18) 0.50801(11) 0.0351(9) Uani 1 1 d . . .
O16 O 1.2781(3) 0.77230(18) 0.51907(10) 0.0303(9) Uani 1 1 d . . .
O17 O 1.3152(3) 0.71304(19) 0.59516(10) 0.0299(9) Uani 1 1 d . . .
O18 O 1.2040(2) 0.69550(16) 0.66508(10) 0.0226(8) Uani 1 1 d . . .
N16 N 0.1231(4) 0.4480(3) 0.28721(14) 0.0293(11) Uani 1 1 d . . .
O20 O -0.2007(2) 0.55663(16) 0.34037(9) 0.0222(7) Uani 1 1 d . . .
O21 O -0.2945(3) 0.52701(17) 0.41225(10) 0.0264(8) Uani 1 1 d . . .
O22 O -0.2555(2) 0.46828(18) 0.49050(11) 0.0281(9) Uani 1 1 d . . .
O23 O -0.0405(2) 0.44213(18) 0.50162(10) 0.0311(8) Uani 1 1 d . . .
O24 O 0.0806(2) 0.56135(16) 0.43017(9) 0.0278(8) Uani 1 1 d . . .
P1 P 0.94753(10) 0.44409(6) 0.19648(4) 0.0225(3) Uani 1 1 d . . .
P2 P 1.08228(10) 0.55692(7) 0.17684(4) 0.0217(3) Uani 1 1 d . . .
P3 P 0.92993(10) 0.52527(7) 0.12681(4) 0.0288(3) Uani 1 1 d . . .
P4 P -0.05204(10) 0.29777(7) 0.69009(4) 0.0243(3) Uani 1 1 d . . .
P5 P -0.06894(11) 0.21518(9) 0.62069(4) 0.0388(4) Uani 1 1 d . . .
P6 P 0.08339(10) 0.18550(7) 0.67125(4) 0.0264(3) Uani 1 1 d . . .
P7 P 0.94984(10) 0.79476(7) 0.68007(4) 0.0235(3) Uani 1 1 d . . .
P8 P 0.93491(10) 0.68411(7) 0.62049(4) 0.0264(3) Uani 1 1 d . . .
P9 P 1.09266(10) 0.68250(7) 0.67131(4) 0.0245(3) Uani 1 1 d . . .
P10 P 0.05385(10) 0.45994(7) 0.32496(4) 0.0249(3) Uani 1 1 d . . .
P11 P -0.08928(10) 0.57186(7) 0.33433(4) 0.0239(3) Uani 1 1 d . . .
P12 P 0.06900(10) 0.57204(7) 0.38420(4) 0.0250(3) Uani 1 1 d . . .
Cl1 Cl 1.06617(12) 0.65741(7) 0.20702(4) 0.0377(3) Uani 1 1 d . . .
Cl2 Cl 0.82707(11) 0.60977(8) 0.12390(4) 0.0427(3) Uani 1 1 d . . .
Cl3 Cl -0.16616(11) 0.12618(9) 0.61618(4) 0.0504(4) Uani 1 1 d . . .
Cl4 Cl 0.06829(11) 0.08236(7) 0.69919(4) 0.0378(3) Uani 1 1 d . . .
Cl5 Cl 0.83789(12) 0.59749(8) 0.62506(4) 0.0489(4) Uani 1 1 d . . .
Cl6 Cl 1.09199(11) 0.59438(7) 0.71110(4) 0.0365(3) Uani 1 1 d . . .
Cl7 Cl -0.08977(11) 0.66334(7) 0.29700(4) 0.0392(4) Uani 1 1 d . . .
Cl8 Cl 0.15904(10) 0.66377(7) 0.37966(4) 0.0352(3) Uani 1 1 d . . .
H12N H 0.898(3) 0.785(2) 0.7380(13) 0.000(11) Uiso 1 1 d . . .
H8N H -0.109(3) 0.281(2) 0.7469(14) 0.009(13) Uiso 1 1 d . . .
H16N H 0.114(4) 0.461(3) 0.2680(15) 0.025(18) Uiso 1 1 d . . .
H4N H 0.894(4) 0.478(3) 0.2555(18) 0.06(2) Uiso 1 1 d . . .

loop_
_atom_site_aniso_label
_atom_site_aniso_U_11
_atom_site_aniso_U_22
_atom_site_aniso_U_33
_atom_site_aniso_U_23
_atom_site_aniso_U_13
_atom_site_aniso_U_12
C1 0.030(3) 0.019(2) 0.071(5) -0.006(3) 0.007(3) -0.005(2)
C2 0.035(3) 0.033(3) 0.056(4) 0.008(3) 0.011(3) -0.001(2)
C3 0.023(3) 0.037(3) 0.033(3) 0.008(2) 0.004(2) -0.002(2)
C4 0.038(4) 0.025(2) 0.027(3) 0.004(2) 0.000(2) -0.012(2)
C5 0.021(3) 0.041(3) 0.035(3) 0.016(2) -0.004(2) -0.012(2)
C6 0.035(3) 0.047(3) 0.033(3) 0.018(3) 0.015(3) 0.015(3)
C7 0.051(4) 0.038(3) 0.037(4) 0.010(3) 0.021(3) 0.021(3)
C8 0.052(4) 0.026(3) 0.049(4) -0.018(3) 0.026(3) -0.009(3)
C9 0.046(4) 0.043(3) 0.028(3) -0.011(2) 0.021(3) -0.011(3)
C10 0.036(3) 0.029(3) 0.031(3) 0.005(2) 0.012(3) -0.006(2)
C11 0.040(4) 0.056(3) 0.019(3) 0.009(2) 0.004(3) 0.007(3)
C12 0.073(8) 0.021(4) 0.45(3) 0.076(8) -0.099(11) -0.022(4)
C13 0.068(8) 0.096(8) 0.40(2) -0.179(12) -0.102(10) 0.046(6)
C14 0.030(4) 0.164(8) 0.065(6) -0.061(5) -0.008(4) 0.038(5)
C15 0.024(3) 0.023(2) 0.019(3) -0.0003(19) 0.002(2) 0.011(2)
C16 0.023(3) 0.030(2) 0.020(3) 0.001(2) -0.001(2) 0.004(2)
C17 0.023(3) 0.035(3) 0.024(3) -0.003(2) 0.005(2) -0.007(2)
C18 0.043(4) 0.027(3) 0.018(3) -0.005(2) 0.002(2) -0.004(2)
C19 0.037(3) 0.031(3) 0.022(3) 0.006(2) 0.008(2) 0.008(2)
C20 0.033(3) 0.033(3) 0.023(3) 0.006(2) 0.003(2) 0.009(2)
C21 0.050(4) 0.036(3) 0.027(3) -0.002(2) 0.014(3) 0.005(3)
C22 0.029(3) 0.057(3) 0.022(3) -0.008(2) 0.000(2) -0.007(3)
C23 0.027(3) 0.060(4) 0.041(4) -0.005(3) 0.008(3) 0.009(3)
C24 0.030(3) 0.039(3) 0.081(5) -0.016(3) -0.012(3) 0.014(3)
C25 0.035(3) 0.027(3) 0.072(5) 0.008(3) -0.017(3) -0.001(2)
C26 0.033(3) 0.031(3) 0.021(3) 0.008(2) 0.000(2) 0.000(2)
C27 0.026(3) 0.033(3) 0.032(3) 0.010(2) 0.003(2) 0.006(2)
C28 0.046(4) 0.053(3) 0.030(3) 0.016(3) 0.007(3) 0.017(3)
C29 0.042(4) 0.039(3) 0.040(4) 0.011(3) 0.016(3) 0.011(3)
C30 0.031(3) 0.037(3) 0.028(3) -0.015(2) 0.010(3) -0.012(2)
C31 0.019(3) 0.040(3) 0.042(4) -0.015(3) 0.008(2) -0.010(2)
C32 0.030(3) 0.036(3) 0.034(3) -0.006(2) -0.008(3) 0.009(2)
C33 0.039(4) 0.024(2) 0.028(3) -0.002(2) 0.000(3) 0.011(2)
C34 0.033(3) 0.037(3) 0.070(5) 0.018(3) -0.003(3) -0.005(3)
C35 0.043(4) 0.029(3) 0.080(5) 0.001(3) 0.026(4) 0.011(3)
C36 0.032(3) 0.044(3) 0.041(4) 0.007(3) 0.006(3) 0.012(3)
C37 0.032(3) 0.027(2) 0.022(3) -0.003(2) -0.002(2) 0.007(2)
C38 0.019(3) 0.035(3) 0.018(3) -0.002(2) 0.004(2) 0.005(2)
C39 0.032(3) 0.040(3) 0.023(3) -0.005(2) 0.006(2) -0.009(2)
C40 0.044(4) 0.036(3) 0.018(3) -0.001(2) 0.004(2) -0.010(3)
C41 0.025(3) 0.040(3) 0.034(3) 0.011(2) 0.011(3) 0.001(2)
C42 0.035(3) 0.041(3) 0.022(3) 0.007(2) 0.007(2) 0.007(2)
C43 0.028(3) 0.033(3) 0.033(3) 0.016(2) -0.004(3) -0.001(2)
C44 0.035(3) 0.027(2) 0.030(3) 0.008(2) 0.001(3) -0.002(2)
N1 0.023(2) 0.031(2) 0.015(2) 0.0026(16) -0.0031(18) -0.0034(17)
N2 0.027(2) 0.046(2) 0.025(2) 0.0112(19) -0.0010(19) -0.008(2)
N3 0.034(3) 0.057(3) 0.021(3) 0.004(2) -0.006(2) -0.019(2)
N4 0.021(2) 0.030(2) 0.020(2) -0.0026(18) 0.0042(19) -0.0006(18)
N5 0.042(3) 0.093(4) 0.021(3) -0.007(3) 0.001(2) 0.043(3)
N6 0.037(3) 0.055(3) 0.017(2) -0.013(2) -0.007(2) 0.021(2)
N7 0.033(3) 0.047(2) 0.021(2) -0.0113(19) -0.005(2) 0.014(2)
N8 0.022(3) 0.082(4) 0.014(3) -0.004(3) -0.002(2) 0.005(2)
N9 0.024(2) 0.040(2) 0.028(3) -0.0030(19) -0.007(2) 0.0042(19)
N10 0.040(3) 0.035(2) 0.020(2) -0.0080(18) -0.013(2) 0.003(2)
N11 0.030(3) 0.030(2) 0.018(2) -0.0038(16) -0.005(2) 0.0006(19)
O13 0.026(2) 0.0233(17) 0.051(3) 0.0094(16) -0.0016(18) -0.0024(14)
N13 0.024(3) 0.041(2) 0.019(2) -0.0085(18) -0.0003(19) 0.0024(19)
N14 0.025(2) 0.036(2) 0.020(2) -0.0046(18) -0.0003(19) 0.0027(18)
N15 0.025(2) 0.036(2) 0.027(3) 0.0005(19) -0.008(2) 0.0022(19)
O19 0.038(2) 0.033(2) 0.045(3) 0.0061(17) 0.0132(19) -0.0071(16)
O1 0.027(2) 0.0249(17) 0.053(3) -0.0047(16) 0.0118(19) 0.0004(14)
O2 0.026(2) 0.0195(15) 0.026(2) 0.0041(13) 0.0033(16) -0.0059(14)
O3 0.0200(19) 0.0337(18) 0.028(2) 0.0040(15) 0.0093(16) 0.0009(15)
O4 0.041(2) 0.0268(18) 0.034(2) 0.0035(16) 0.0139(19) 0.0029(16)
O5 0.038(2) 0.0302(18) 0.025(2) -0.0055(14) 0.0088(17) -0.0072(16)
O6 0.029(2) 0.050(2) 0.021(2) 0.0014(16) -0.0027(17) -0.0039(17)
O7 0.030(2) 0.040(2) 0.162(5) 0.051(3) -0.022(3) -0.0117(18)
O8 0.025(2) 0.0252(16) 0.0191(19) -0.0057(13) -0.0030(15) 0.0060(14)
O9 0.0214(19) 0.0295(17) 0.022(2) 0.0032(14) 0.0007(15) 0.0026(14)
O10 0.032(2) 0.0251(17) 0.022(2) -0.0012(14) -0.0010(16) 0.0019(15)
O11 0.031(2) 0.0330(17) 0.0172(19) 0.0009(14) 0.0072(16) 0.0039(15)
O12 0.030(2) 0.057(2) 0.017(2) -0.0033(16) 0.0015(17) 0.0141(18)
N12 0.024(3) 0.052(3) 0.015(3) 0.005(2) 0.004(2) 0.011(2)
O14 0.038(2) 0.0317(17) 0.0200(19) 0.0025(14) -0.0024(17) -0.0086(16)
O15 0.034(2) 0.0341(18) 0.038(2) 0.0106(15) 0.0102(18) 0.0106(16)
O16 0.037(2) 0.0262(17) 0.028(2) 0.0004(15) 0.0035(18) 0.0019(16)
O17 0.026(2) 0.0366(19) 0.027(2) -0.0039(15) 0.0025(17) -0.0007(15)
O18 0.026(2) 0.0208(16) 0.021(2) -0.0048(13) 0.0001(15) 0.0057(14)
N16 0.033(3) 0.039(3) 0.016(3) 0.001(2) -0.003(2) 0.006(2)
O20 0.0212(19) 0.0232(16) 0.0221(19) -0.0029(13) 0.0009(15) 0.0023(14)
O21 0.0233(19) 0.0335(18) 0.023(2) 0.0083(14) 0.0017(16) -0.0021(15)
O22 0.025(2) 0.0301(18) 0.029(2) -0.0019(15) 0.0015(16) -0.0002(15)
O23 0.028(2) 0.0369(19) 0.029(2) 0.0130(15) 0.0087(16) 0.0004(15)
O24 0.034(2) 0.0305(17) 0.0188(18) 0.0007(14) -0.0048(15) -0.0089(15)
P1 0.0236(7) 0.0252(6) 0.0186(7) -0.0019(5) 0.0016(6) -0.0031(5)
P2 0.0222(7) 0.0239(6) 0.0190(7) 0.0010(5) -0.0014(5) -0.0027(5)
P3 0.0240(7) 0.0477(7) 0.0146(7) 0.0028(6) -0.0026(6) -0.0051(6)
P4 0.0238(7) 0.0274(6) 0.0218(7) 0.0037(5) 0.0035(6) 0.0052(5)
P5 0.0266(8) 0.0754(10) 0.0145(7) -0.0058(7) -0.0036(6) 0.0211(7)
P6 0.0250(8) 0.0369(7) 0.0173(7) -0.0061(5) -0.0046(6) 0.0089(6)
P7 0.0216(7) 0.0254(6) 0.0236(7) 0.0037(5) -0.0009(6) -0.0001(5)
P8 0.0281(7) 0.0317(6) 0.0194(7) 0.0012(5) -0.0018(6) -0.0045(6)
P9 0.0304(8) 0.0253(6) 0.0179(7) 0.0014(5) -0.0045(6) 0.0016(5)
P10 0.0241(7) 0.0289(6) 0.0217(7) 0.0003(5) 0.0015(6) -0.0023(5)
P11 0.0238(8) 0.0298(6) 0.0182(7) -0.0015(5) -0.0018(6) -0.0020(6)
P12 0.0262(7) 0.0329(6) 0.0159(7) 0.0003(5) -0.0022(6) -0.0036(6)
Cl1 0.0503(9) 0.0276(6) 0.0352(8) -0.0064(5) 0.0037(7) 0.0037(6)
Cl2 0.0357(8) 0.0628(8) 0.0294(8) -0.0009(7) -0.0001(6) 0.0093(7)
Cl3 0.0362(9) 0.0878(11) 0.0272(9) 0.0025(7) 0.0009(7) 0.0059(8)
Cl4 0.0360(8) 0.0408(7) 0.0367(8) 0.0000(6) 0.0031(7) -0.0042(6)
Cl5 0.0575(10) 0.0540(8) 0.0353(9) 0.0048(7) 0.0003(8) -0.0287(8)
Cl6 0.0456(9) 0.0332(6) 0.0306(8) 0.0095(5) -0.0045(6) -0.0046(6)
Cl7 0.0475(10) 0.0413(7) 0.0288(8) 0.0101(6) 0.0008(7) -0.0102(6)
Cl8 0.0387(8) 0.0391(7) 0.0278(8) 0.0020(6) 0.0044(6) -0.0112(6)

loop_
_atom_type_symbol
_atom_type_description
_atom_type_scat_dispersion_real
_atom_type_scat_dispersion_imag
_atom_type_scat_source
C C 0.0033 0.0016 'International Tables Vol C Tables 4.2.6.8 and 6.1.1.4'
H H 0.0000 0.0000 'International Tables Vol C Tables 4.2.6.8 and 6.1.1.4'
N N 0.0061 0.0033 'International Tables Vol C Tables 4.2.6.8 and 6.1.1.4'
O O 0.0106 0.0060 'International Tables Vol C Tables 4.2.6.8 and 6.1.1.4'
P P 0.1023 0.0942 'International Tables Vol C Tables 4.2.6.8 and 6.1.1.4'
Cl Cl 0.1484 0.1585 'International Tables Vol C Tables 4.2.6.8 and 6.1.1.4'

loop_
_geom_angle_atom_site_label_1
_geom_angle_atom_site_label_2
_geom_angle_atom_site_label_3
_geom_angle
_geom_angle_site_symmetry_1
_geom_angle_site_symmetry_3
O1 C1 C2 112.0(4) . .
O1 C1 H1A 109.2 . .
C2 C1 H1A 109.2 . .
O1 C1 H1B 109.2 . .
C2 C1 H1B 109.2 . .
H1A C1 H1B 107.9 . .
C3 C2 C1 109.8(5) . .
C3 C2 H2A 109.7 . .
C1 C2 H2A 109.7 . .
C3 C2 H2B 109.7 . .
C1 C2 H2B 109.7 . .
H2A C2 H2B 108.2 . .
N4 C3 C2 112.0(4) . .
N4 C3 H3A 109.2 . .
C2 C3 H3A 109.2 . .
N4 C3 H3B 109.2 . .
C2 C3 H3B 109.2 . .
H3A C3 H3B 107.9 . .
O2 C4 C5 109.6(4) . .
O2 C4 H4A 109.7 . .
C5 C4 H4A 109.7 . .
O2 C4 H4B 109.7 . .
C5 C4 H4B 109.7 . .
H4A C4 H4B 108.2 . .
O3 C5 C4 109.3(4) . .
O3 C5 H5A 109.8 . .
C4 C5 H5A 109.8 . .
O3 C5 H5B 109.8 . .
C4 C5 H5B 109.8 . .
H5A C5 H5B 108.3 . .
O3 C6 C7 108.6(5) . .
O3 C6 H6A 110.0 . .
C7 C6 H6A 110.0 . .
O3 C6 H6B 110.0 . .
C7 C6 H6B 110.0 . .
H6A C6 H6B 108.3 . .
O4 C7 C6 110.3(4) . .
O4 C7 H7A 109.6 . .
C6 C7 H7A 109.6 . .
O4 C7 H7B 109.6 . .
C6 C7 H7B 109.6 . .
H7A C7 H7B 108.1 . .
O4 C8 C9 109.3(4) . .
O4 C8 H8A 109.8 . .
C9 C8 H8A 109.8 . .
O4 C8 H8B 109.8 . .
C9 C8 H8B 109.8 . .
H8A C8 H8B 108.3 . .
O5 C9 C8 114.7(5) . .
O5 C9 H9A 108.6 . .
C8 C9 H9A 108.6 . .
O5 C9 H9B 108.6 . .
C8 C9 H9B 108.6 . .
H9A C9 H9B 107.6 . .
O5 C10 C11 107.8(4) . .
O5 C10 H10A 110.1 . .
C11 C10 H10A 110.1 . .
O5 C10 H10B 110.1 . .
C11 C10 H10B 110.1 . .
H10A C10 H10B 108.5 . .
O6 C11 C10 107.1(4) . .
O6 C11 H11A 110.3 . .
C10 C11 H11A 110.3 . .
O6 C11 H11B 110.3 . .
C10 C11 H11B 110.3 . .
H11A C11 H11B 108.5 . .
C13 C12 O7 110.5(8) . .
C13 C12 H12A 109.5 . .
O7 C12 H12A 109.5 . .
C13 C12 H12B 109.5 . .
O7 C12 H12B 109.5 . .
H12A C12 H12B 108.1 . .
C14 C13 C12 112.8(9) . .
C14 C13 H13A 109.0 . .
C12 C13 H13A 109.0 . .
C14 C13 H13B 109.0 . .
C12 C13 H13B 109.0 . .
H13A C13 H13B 107.8 . .
C13 C14 N8 110.9(6) . .
C13 C14 H14A 109.5 . .
N8 C14 H14A 109.5 . .
C13 C14 H14B 109.5 . .
N8 C14 H14B 109.5 . .
H14A C14 H14B 108.1 . .
O8 C15 C16 108.7(4) . .
O8 C15 H15A 109.9 . .
C16 C15 H15A 109.9 . .
O8 C15 H15B 109.9 . .
C16 C15 H15B 109.9 . .
H15A C15 H15B 108.3 . .
O9 C16 C15 109.8(4) . .
O9 C16 H16A 109.7 . .
C15 C16 H16A 109.7 . .
O9 C16 H16B 109.7 . .
C15 C16 H16B 109.7 . .
H16A C16 H16B 108.2 . .
O9 C17 C18 108.9(4) . .
O9 C17 H17A 109.9 . .
C18 C17 H17A 109.9 . .
O9 C17 H17B 109.9 . .
C18 C17 H17B 109.9 . .
H17A C17 H17B 108.3 . .
O10 C18 C17 109.0(4) . .
O10 C18 H18A 109.9 . .
C17 C18 H18A 109.9 . .
O10 C18 H18B 109.9 . .
C17 C18 H18B 109.9 . .
H18A C18 H18B 108.3 . .
O10 C19 C20 108.0(4) . .
O10 C19 H19A 110.1 . .
C20 C19 H19A 110.1 . .
O10 C19 H19B 110.1 . .
C20 C19 H19B 110.1 . .
H19A C19 H19B 108.4 . .
O11 C20 C19 115.0(4) . .
O11 C20 H20A 108.5 . .
C19 C20 H20A 108.5 . .
O11 C20 H20B 108.5 . .
C19 C20 H20B 108.5 . .
H20A C20 H20B 107.5 . .
O11 C21 C22 109.3(4) . .
O11 C21 H21A 109.8 . .
C22 C21 H21A 109.8 . .
O11 C21 H21B 109.8 . .
C22 C21 H21B 109.8 . .
H21A C21 H21B 108.3 . .
O12 C22 C21 107.7(4) . .
O12 C22 H22A 110.2 . .
C21 C22 H22A 110.2 . .
O12 C22 H22B 110.2 . .
C21 C22 H22B 110.2 . .
H22A C22 H22B 108.5 . .
N12 C23 C24 111.5(5) . .
N12 C23 H23A 109.3 . .
C24 C23 H23A 109.3 . .
N12 C23 H23B 109.3 . .
C24 C23 H23B 109.3 . .
H23A C23 H23B 108.0 . .
C23 C24 C25 112.0(5) . .
C23 C24 H24A 109.2 . .
C25 C24 H24A 109.2 . .
C23 C24 H24B 109.2 . .
C25 C24 H24B 109.2 . .
H24A C24 H24B 107.9 . .
O13 C25 C24 110.1(4) . .
O13 C25 H25A 109.6 . .
C24 C25 H25A 109.6 . .
O13 C25 H25B 109.6 . .
C24 C25 H25B 109.6 . .
H25A C25 H25B 108.2 . .
O14 C26 C27 110.2(4) . .
O14 C26 H26A 109.6 . .
C27 C26 H26A 109.6 . .
O14 C26 H26B 109.6 . .
C27 C26 H26B 109.6 . .
H26A C26 H26B 108.1 . .
O15 C27 C26 105.5(4) . .
O15 C27 H27A 110.6 . .
C26 C27 H27A 110.6 . .
O15 C27 H27B 110.6 . .
C26 C27 H27B 110.6 . .
H27A C27 H27B 108.8 . .
O15 C28 C29 113.9(5) . .
O15 C28 H28A 108.8 . .
C29 C28 H28A 108.8 . .
O15 C28 H28B 108.8 . .
C29 C28 H28B 108.8 . .
H28A C28 H28B 107.7 . .
O16 C29 C28 108.7(4) . .
O16 C29 H29A 110.0 . .
C28 C29 H29A 110.0 . .
O16 C29 H29B 110.0 . .
C28 C29 H29B 110.0 . .
H29A C29 H29B 108.3 . .
O16 C30 C31 109.7(4) . .
O16 C30 H30A 109.7 . .
C31 C30 H30A 109.7 . .
O16 C30 H30B 109.7 . .
C31 C30 H30B 109.7 . .
H30A C30 H30B 108.2 . .
O17 C31 C30 109.2(4) . .
O17 C31 H31A 109.8 . .
C30 C31 H31A 109.8 . .
O17 C31 H31B 109.8 . .
C30 C31 H31B 109.8 . .
H31A C31 H31B 108.3 . .
O17 C32 C33 108.9(4) . .
O17 C32 H32A 109.9 . .
C33 C32 H32A 109.9 . .
O17 C32 H32B 109.9 . .
C33 C32 H32B 109.9 . .
H32A C32 H32B 108.3 . .
O18 C33 C32 109.4(4) . .
O18 C33 H33A 109.8 . .
C32 C33 H33A 109.8 . .
O18 C33 H33B 109.8 . .
C32 C33 H33B 109.8 . .
H33A C33 H33B 108.2 . .
O19 C34 C35 111.3(5) . .
O19 C34 H34A 109.4 . .
C35 C34 H34A 109.4 . .
O19 C34 H34B 109.4 . .
C35 C34 H34B 109.4 . .
H34A C34 H34B 108.0 . .
C34 C35 C36 111.8(5) . .
C34 C35 H35A 109.2 . .
C36 C35 H35A 109.2 . .
C34 C35 H35B 109.2 . .
C36 C35 H35B 109.2 . .
H35A C35 H35B 107.9 . .
N16 C36 C35 112.3(5) . .
N16 C36 H36A 109.1 . .
C35 C36 H36A 109.1 . .
N16 C36 H36B 109.1 . .
C35 C36 H36B 109.1 . .
H36A C36 H36B 107.9 . .
O20 C37 C38 108.7(4) . .
O20 C37 H37A 110.0 . .
C38 C37 H37A 110.0 . .
O20 C37 H37B 110.0 . .
C38 C37 H37B 110.0 . .
H37A C37 H37B 108.3 . .
O21 C38 C37 109.8(4) . .
O21 C38 H38A 109.7 . .
C37 C38 H38A 109.7 . .
O21 C38 H38B 109.7 . .
C37 C38 H38B 109.7 . .
H38A C38 H38B 108.2 . .
O21 C39 C40 109.6(4) . .
O21 C39 H39A 109.8 . .
C40 C39 H39A 109.8 . .
O21 C39 H39B 109.8 . .
C40 C39 H39B 109.8 . .
H39A C39 H39B 108.2 . .
O22 C40 C39 109.3(4) . .
O22 C40 H40A 109.8 . .
C39 C40 H40A 109.8 . .
O22 C40 H40B 109.8 . .
C39 C40 H40B 109.8 . .
H40A C40 H40B 108.3 . .
O22 C41 C42 110.0(4) . .
O22 C41 H41A 109.7 . .
C42 C41 H41A 109.7 . .
O22 C41 H41B 109.7 . .
C42 C41 H41B 109.7 . .
H41A C41 H41B 108.2 . .
O23 C42 C41 112.7(4) . .
O23 C42 H42A 109.0 . .
C41 C42 H42A 109.0 . .
O23 C42 H42B 109.0 . .
C41 C42 H42B 109.0 . .
H42A C42 H42B 107.8 . .
O23 C43 C44 105.9(4) . .
O23 C43 H43A 110.5 . .
C44 C43 H43A 110.5 . .
O23 C43 H43B 110.5 . .
C44 C43 H43B 110.5 . .
H43A C43 H43B 108.7 . .
O24 C44 C43 109.6(4) . .
O24 C44 H44A 109.8 . .
C43 C44 H44A 109.8 . .
O24 C44 H44B 109.8 . .
C43 C44 H44B 109.8 . .
H44A C44 H44B 108.2 . .
P2 N1 P1 120.7(2) . .
P2 N2 P3 120.3(3) . .
P3 N3 P1 122.4(3) . .
C3 N4 P1 116.6(3) . .
C3 N4 H4N 111(4) . .
P1 N4 H4N 119(4) . .
P5 N5 P4 122.2(3) . .
P6 N6 P5 120.5(3) . .
P6 N7 P4 121.4(3) . .
C14 N8 P4 118.1(5) . .
C14 N8 H8N 103(3) . .
P4 N8 H8N 123(4) . .
P8 N9 P7 123.6(3) . .
P8 N10 P9 120.8(3) . .
P9 N11 P7 122.1(3) . .
C25 O13 P7 117.2(3) . .
P11 N13 P10 122.0(3) . .
P12 N14 P11 120.8(2) . .
P12 N15 P10 124.1(3) . .
C34 O19 P10 120.1(3) . .
C1 O1 P1 115.7(3) . .
C4 O2 P2 120.3(3) . .
C5 O3 C6 111.7(4) . .
C7 O4 C8 113.1(4) . .
C10 O5 C9 113.6(4) . .
C11 O6 P3 122.2(3) . .
C12 O7 P4 115.8(4) . .
C15 O8 P6 120.9(3) . .
C16 O9 C17 112.0(4) . .
C18 O10 C19 111.6(4) . .
C21 O11 C20 114.0(4) . .
C22 O12 P5 121.4(3) . .
C23 N12 P7 119.6(4) . .
C23 N12 H12N 113(3) . .
P7 N12 H12N 120(3) . .
C26 O14 P8 122.2(3) . .
C27 O15 C28 113.8(4) . .
C30 O16 C29 110.9(4) . .
C31 O17 C32 111.9(4) . .
C33 O18 P9 120.6(3) . .
C36 N16 P10 120.5(4) . .
C36 N16 H16N 109(5) . .
P10 N16 H16N 126(5) . .
C37 O20 P11 121.7(3) . .
C38 O21 C39 111.6(4) . .
C40 O22 C41 113.1(4) . .
C43 O23 C42 114.8(4) . .
C44 O24 P12 120.4(3) . .
N3 P1 O1 108.0(2) . .
N3 P1 N1 116.8(2) . .
O1 P1 N1 105.6(2) . .
N3 P1 N4 109.5(2) . .
O1 P1 N4 106.3(2) . .
N1 P1 N4 109.9(2) . .
O2 P2 N2 112.0(2) . .
O2 P2 N1 106.6(2) . .
N2 P2 N1 118.6(2) . .
O2 P2 Cl1 102.23(13) . .
N2 P2 Cl1 107.60(17) . .
N1 P2 Cl1 108.55(16) . .
O6 P3 N3 107.2(2) . .
O6 P3 N2 111.1(2) . .
N3 P3 N2 118.3(2) . .
O6 P3 Cl2 102.79(15) . .
N3 P3 Cl2 110.1(2) . .
N2 P3 Cl2 106.37(17) . .
O7 P4 N8 107.6(3) . .
O7 P4 N5 107.5(3) . .
N8 P4 N5 109.0(3) . .
O7 P4 N7 105.4(2) . .
N8 P4 N7 109.7(3) . .
N5 P4 N7 117.2(2) . .
O12 P5 N5 107.6(2) . .
O12 P5 N6 111.5(2) . .
N5 P5 N6 118.3(3) . .
O12 P5 Cl3 101.83(16) . .
N5 P5 Cl3 110.3(2) . .
N6 P5 Cl3 106.12(19) . .
O8 P6 N7 107.8(2) . .
O8 P6 N6 112.0(2) . .
N7 P6 N6 118.2(2) . .
O8 P6 Cl4 101.96(14) . .
N7 P6 Cl4 108.47(18) . .
N6 P6 Cl4 107.10(19) . .
O13 P7 N11 106.8(2) . .
O13 P7 N9 106.8(2) . .
N11 P7 N9 116.0(2) . .
O13 P7 N12 106.6(2) . .
N11 P7 N12 109.1(2) . .
N9 P7 N12 111.0(3) . .
N9 P8 O14 111.7(2) . .
N9 P8 N10 117.3(2) . .
O14 P8 N10 109.4(2) . .
N9 P8 Cl5 109.96(18) . .
O14 P8 Cl5 97.36(14) . .
N10 P8 Cl5 109.31(17) . .
O18 P9 N11 107.1(2) . .
O18 P9 N10 112.0(2) . .
N11 P9 N10 118.3(2) . .
O18 P9 Cl6 101.72(14) . .
N11 P9 Cl6 108.18(16) . .
N10 P9 Cl6 108.14(16) . .
O19 P10 N16 105.9(2) . .
O19 P10 N13 106.2(2) . .
N16 P10 N13 109.8(2) . .
O19 P10 N15 108.2(2) . .
N16 P10 N15 111.5(2) . .
N13 P10 N15 114.8(2) . .
O20 P11 N13 107.1(2) . .
O20 P11 N14 111.7(2) . .
N13 P11 N14 118.5(2) . .
O20 P11 Cl7 102.18(14) . .
N13 P11 Cl7 108.42(17) . .
N14 P11 Cl7 107.68(16) . .
N15 P12 N14 117.2(2) . .
N15 P12 O24 112.3(2) . .
N14 P12 O24 109.9(2) . .
N15 P12 Cl8 110.38(18) . .
N14 P12 Cl8 108.86(16) . .
O24 P12 Cl8 96.12(13) . .

loop_
_geom_bond_atom_site_label_1
_geom_bond_atom_site_label_2
_geom_bond_distance
_geom_bond_site_symmetry_2
C1 O1 1.478(6) .
C1 C2 1.499(8) .
C1 H1A 0.9900 .
C1 H1B 0.9900 .
C2 C3 1.495(7) .
C2 H2A 0.9900 .
C2 H2B 0.9900 .
C3 N4 1.471(6) .
C3 H3A 0.9900 .
C3 H3B 0.9900 .
C4 O2 1.461(5) .
C4 C5 1.483(7) .
C4 H4A 0.9900 .
C4 H4B 0.9900 .
C5 O3 1.414(6) .
C5 H5A 0.9900 .
C5 H5B 0.9900 .
C6 O3 1.421(6) .
C6 C7 1.498(8) .
C6 H6A 0.9900 .
C6 H6B 0.9900 .
C7 O4 1.408(7) .
C7 H7A 0.9900 .
C7 H7B 0.9900 .
C8 O4 1.416(6) .
C8 C9 1.494(8) .
C8 H8A 0.9900 .
C8 H8B 0.9900 .
C9 O5 1.434(6) .
C9 H9A 0.9900 .
C9 H9B 0.9900 .
C10 O5 1.404(6) .
C10 C11 1.487(7) .
C10 H10A 0.9900 .
C10 H10B 0.9900 .
C11 O6 1.442(6) .
C11 H11A 0.9900 .
C11 H11B 0.9900 .
C12 C13 1.449(19) .
C12 O7 1.504(11) .
C12 H12A 0.9900 .
C12 H12B 0.9900 .
C13 C14 1.434(12) .
C13 H13A 0.9900 .
C13 H13B 0.9900 .
C14 N8 1.480(8) .
C14 H14A 0.9900 .
C14 H14B 0.9900 .
C15 O8 1.465(5) .
C15 C16 1.476(7) .
C15 H15A 0.9900 .
C15 H15B 0.9900 .
C16 O9 1.425(5) .
C16 H16A 0.9900 .
C16 H16B 0.9900 .
C17 O9 1.439(6) .
C17 C18 1.485(7) .
C17 H17A 0.9900 .
C17 H17B 0.9900 .
C18 O10 1.421(6) .
C18 H18A 0.9900 .
C18 H18B 0.9900 .
C19 O10 1.424(6) .
C19 C20 1.512(7) .
C19 H19A 0.9900 .
C19 H19B 0.9900 .
C20 O11 1.427(6) .
C20 H20A 0.9900 .
C20 H20B 0.9900 .
C21 O11 1.413(6) .
C21 C22 1.466(7) .
C21 H21A 0.9900 .
C21 H21B 0.9900 .
C22 O12 1.436(6) .
C22 H22A 0.9900 .
C22 H22B 0.9900 .
C23 N12 1.476(7) .
C23 C24 1.508(8) .
C23 H23A 0.9900 .
C23 H23B 0.9900 .
C24 C25 1.510(8) .
C24 H24A 0.9900 .
C24 H24B 0.9900 .
C25 O13 1.453(6) .
C25 H25A 0.9900 .
C25 H25B 0.9900 .
C26 O14 1.439(5) .
C26 C27 1.518(7) .
C26 H26A 0.9900 .
C26 H26B 0.9900 .
C27 O15 1.414(5) .
C27 H27A 0.9900 .
C27 H27B 0.9900 .
C28 O15 1.424(6) .
C28 C29 1.482(8) .
C28 H28A 0.9900 .
C28 H28B 0.9900 .
C29 O16 1.437(6) .
C29 H29A 0.9900 .
C29 H29B 0.9900 .
C30 O16 1.426(6) .
C30 C31 1.496(7) .
C30 H30A 0.9900 .
C30 H30B 0.9900 .
C31 O17 1.425(6) .
C31 H31A 0.9900 .
C31 H31B 0.9900 .
C32 O17 1.425(6) .
C32 C33 1.493(8) .
C32 H32A 0.9900 .
C32 H32B 0.9900 .
C33 O18 1.457(5) .
C33 H33A 0.9900 .
C33 H33B 0.9900 .
C34 O19 1.454(6) .
C34 C35 1.480(8) .
C34 H34A 0.9900 .
C34 H34B 0.9900 .
C35 C36 1.518(7) .
C35 H35A 0.9900 .
C35 H35B 0.9900 .
C36 N16 1.464(7) .
C36 H36A 0.9900 .
C36 H36B 0.9900 .
C37 O20 1.456(5) .
C37 C38 1.489(7) .
C37 H37A 0.9900 .
C37 H37B 0.9900 .
C38 O21 1.397(5) .
C38 H38A 0.9900 .
C38 H38B 0.9900 .
C39 O21 1.427(6) .
C39 C40 1.496(7) .
C39 H39A 0.9900 .
C39 H39B 0.9900 .
C40 O22 1.411(6) .
C40 H40A 0.9900 .
C40 H40B 0.9900 .
C41 O22 1.431(6) .
C41 C42 1.478(7) .
C41 H41A 0.9900 .
C41 H41B 0.9900 .
C42 O23 1.428(6) .
C42 H42A 0.9900 .
C42 H42B 0.9900 .
C43 O23 1.410(5) .
C43 C44 1.492(7) .
C43 H43A 0.9900 .
C43 H43B 0.9900 .
C44 O24 1.455(5) .
C44 H44A 0.9900 .
C44 H44B 0.9900 .
N1 P2 1.575(4) .
N1 P1 1.607(4) .
N2 P2 1.567(4) .
N2 P3 1.584(4) .
N3 P3 1.565(4) .
N3 P1 1.574(4) .
N4 P1 1.633(4) .
N4 H4N 0.88(6) .
N5 P5 1.560(5) .
N5 P4 1.586(5) .
N6 P6 1.574(4) .
N6 P5 1.579(4) .
N7 P6 1.572(4) .
N7 P4 1.593(4) .
N8 P4 1.577(5) .
N8 H8N 0.76(4) .
N9 P8 1.564(4) .
N9 P7 1.597(4) .
N10 P8 1.583(4) .
N10 P9 1.583(4) .
N11 P9 1.579(4) .
N11 P7 1.588(4) .
O13 P7 1.578(3) .
N13 P11 1.564(4) .
N13 P10 1.605(4) .
N14 P12 1.565(4) .
N14 P11 1.585(4) .
N15 P12 1.558(4) .
N15 P10 1.607(4) .
O19 P10 1.572(3) .
O1 P1 1.585(3) .
O2 P2 1.555(4) .
O6 P3 1.565(4) .
O7 P4 1.549(4) .
O8 P6 1.553(4) .
O12 P5 1.559(4) .
N12 P7 1.610(5) .
N12 H12N 0.75(4) .
O14 P8 1.573(3) .
O18 P9 1.550(4) .
N16 P10 1.599(5) .
N16 H16N 0.70(5) .
O20 P11 1.557(4) .
O24 P12 1.570(3) .
P2 Cl1 2.0307(17) .
P3 Cl2 2.0321(19) .
P5 Cl3 2.041(2) .
P6 Cl4 2.0328(19) .
P8 Cl5 2.0088(18) .
P9 Cl6 2.0345(18) .
P11 Cl7 2.0261(18) .
P12 Cl8 2.0162(17) .
